data_7236260
loop_
_publ_author_name
'Sharma, Chiranjeev'
'Singh, Ashawani K.'
'Joy, Jyothish'
'Jemmis, Eluvathingal D.'
'Awasthi, Satish K.'

_publ_section_title
;
 Experimental and theoretical study of intramolecular O&#x22EF;O
 interaction in structurally rigid \b-keto carboxylic esters
;
_journal_issue 94
_journal_name_full 'RSC Advances'
_journal_page_first 91689
_journal_paper_doi 10.1039/C6RA20483J
_journal_volume 6
_journal_year 2016
_chemical_formula_moiety 'C15 H18 Cl N O4'
_chemical_formula_sum 'C15 H18 Cl N O4'
_chemical_formula_weight 311.75
_space_group_IT_number 19
_space_group_name_Hall 'P 2ac 2ab'
_space_group_name_H-M_alt 'P 21 21 21'
_symmetry_cell_setting orthorhombic
_symmetry_space_group_name_Hall 'P 2ac 2ab'
_symmetry_space_group_name_H-M 'P 21 21 21'
_atom_sites_solution_hydrogens geom
_atom_sites_solution_primary direct
_atom_sites_solution_secondary difmap
_audit_creation_method SHELXL-97
_audit_update_record
;
2013-01-17 deposited with the CCDC.
2016-09-19 downloaded from the CCDC.
;
_cell_angle_alpha 90.00
_cell_angle_beta 90.00
_cell_angle_gamma 90.00
_cell_formula_units_Z 4
_cell_length_a 6.2728(6)
_cell_length_b 9.4396(11)
_cell_length_c 26.241(4)
_cell_measurement_reflns_used 1370
_cell_measurement_temperature 293(2)
_cell_measurement_theta_max 29.0341
_cell_measurement_theta_min 3.0989
_cell_volume 1553.8(3)
_computing_structure_refinement 'SHELXL-97 (Sheldrick, 1997)'
_computing_structure_solution 'SHELXS-97 (Sheldrick, 1990)'
_diffrn_ambient_temperature 293(2)
_diffrn_measured_fraction_theta_full 0.998
_diffrn_measured_fraction_theta_max 0.998
_diffrn_radiation_monochromator graphite
_diffrn_radiation_source 'fine-focus sealed tube'
_diffrn_radiation_type MoK\a
_diffrn_radiation_wavelength 0.71073
_diffrn_reflns_av_R_equivalents 0.0200
_diffrn_reflns_av_sigmaI/netI 0.0392
_diffrn_reflns_limit_h_max 7
_diffrn_reflns_limit_h_min -7
_diffrn_reflns_limit_k_max 11
_diffrn_reflns_limit_k_min -7
_diffrn_reflns_limit_l_max 32
_diffrn_reflns_limit_l_min -30
_diffrn_reflns_number 6111
_diffrn_reflns_theta_full 25.99
_diffrn_reflns_theta_max 25.99
_diffrn_reflns_theta_min 3.11
_exptl_absorpt_coefficient_mu 0.260
_exptl_absorpt_correction_T_max 1.00000
_exptl_absorpt_correction_T_min 0.86884
_exptl_absorpt_correction_type multi-scan
_exptl_absorpt_process_details '(CrysAlis PRO; Oxford Diffraction, 2009)'
_exptl_crystal_colour White
_exptl_crystal_density_diffrn 1.333
_exptl_crystal_density_method 'not measured'
_exptl_crystal_description prism
_exptl_crystal_F_000 656
_exptl_crystal_size_max .30
_exptl_crystal_size_mid .28
_exptl_crystal_size_min .25
_refine_diff_density_max 0.165
_refine_diff_density_min -0.178
_refine_diff_density_rms 0.034
_refine_ls_abs_structure_details 'Flack H D (1983), Acta Cryst. A39, 876-881'
_refine_ls_abs_structure_Flack 1.01(10)
_refine_ls_extinction_method none
_refine_ls_goodness_of_fit_ref 1.023
_refine_ls_hydrogen_treatment constr
_refine_ls_matrix_type full
_refine_ls_number_parameters 191
_refine_ls_number_reflns 3045
_refine_ls_number_restraints 0
_refine_ls_restrained_S_all 1.023
_refine_ls_R_factor_all 0.0643
_refine_ls_R_factor_gt 0.0508
_refine_ls_shift/su_max 0.088
_refine_ls_shift/su_mean 0.016
_refine_ls_structure_factor_coef Fsqd
_refine_ls_weighting_details 'calc w=1/[\s^2^(Fo^2^)+(0.0558P)^2^+0.1869P] where P=(Fo^2^+2Fc^2^)/3'
_refine_ls_weighting_scheme calc
_refine_ls_wR_factor_gt 0.1096
_refine_ls_wR_factor_ref 0.1163
_reflns_number_gt 2512
_reflns_number_total 3045
_reflns_threshold_expression >2sigma(I)
_cod_data_source_file c6ra20483j2.cif
_cod_data_source_block shelxl
_cod_depositor_comments
;
The following automatic conversions were performed:

data item '_symmetry_cell_setting' value 'Orthorhombic' was changed
to 'orthorhombic' in accordance with the
/home/saulius/struct/COD-crude-data/automatic-downloads/DataCite-retrospective/RSC/depositions/lib/dictionaries/cif_core.dic
dictionary named 'cif_core.dic' version 2.4.2 last updated on
2011-04-26.

Automatic conversion script
Id: cif_fix_values 6909 2019-04-08 15:41:33Z antanas 
;
_cod_database_code 7236260

loop_
_symmetry_equiv_pos_as_xyz
'x, y, z'
'-x+1/2, -y, z+1/2'
'x+1/2, -y+1/2, -z'
'-x, y+1/2, -z+1/2'

loop_
_atom_site_label
_atom_site_type_symbol
_atom_site_fract_x
_atom_site_fract_y
_atom_site_fract_z
_atom_site_U_iso_or_equiv
_atom_site_adp_type
_atom_site_occupancy
_atom_site_symmetry_multiplicity
_atom_site_calc_flag
_atom_site_refinement_flags
Cl Cl 0.95663(13) 0.05368(9) 0.75686(3) 0.0636(3) Uani 1 1 d .
O3 O 0.2612(3) -0.1366(2) 0.88854(7) 0.0538(5) Uani 1 1 d .
O4 O 0.5254(3) -0.0887(3) 0.83548(8) 0.0666(6) Uani 1 1 d .
O2 O 0.2511(4) -0.0143(3) 0.97371(8) 0.0758(7) Uani 1 1 d .
N N 0.8164(3) 0.0974(2) 0.86198(8) 0.0443(5) Uani 1 1 d .
H0 H 0.7698 0.0406 0.8389 0.053 Uiso 1 1 calc .
C5 C 0.9986(4) 0.1760(3) 0.84946(10) 0.0390(6) Uani 1 1 d .
C7 C 1.2590(4) 0.2400(3) 0.78535(11) 0.0474(7) Uani 1 1 d .
H7 H 1.3093 0.2307 0.7522 0.057 Uiso 1 1 calc R
O1 O 0.5053(4) 0.1314(3) 0.99654(9) 0.0962(10) Uani 1 1 d .
C6 C 1.0819(4) 0.1654(3) 0.80050(10) 0.0424(6) Uani 1 1 d .
C13 C 0.4393(4) -0.0699(3) 0.87637(10) 0.0456(6) Uani 1 1 d .
C9 C 0.5255(4) 0.0247(3) 0.91525(9) 0.0417(6) Uani 1 1 d .
C10 C 0.4302(5) 0.0533(3) 0.96570(11) 0.0504(7) Uani 1 1 d .
C4 C 1.1023(5) 0.2649(3) 0.88314(11) 0.0507(7) Uani 1 1 d .
H4 H 1.0519 0.2746 0.9163 0.061 Uiso 1 1 calc R
C11 C 0.1432(6) 0.0048(4) 1.02185(13) 0.0684(10) Uani 1 1 d .
H11A H 0.0687 0.0948 1.0225 0.082 Uiso 1 1 calc R
H11B H 0.2445 0.0026 1.0498 0.082 Uiso 1 1 calc R
C2 C 1.3627(4) 0.3287(3) 0.81911(12) 0.0497(7) Uani 1 1 d .
C14 C 0.1757(5) -0.2351(4) 0.85197(12) 0.0614(8) Uani 1 1 d .
H14A H 0.2808 -0.3069 0.8436 0.074 Uiso 1 1 calc R
H14B H 0.1354 -0.1862 0.8209 0.074 Uiso 1 1 calc R
C8 C 0.7078(4) 0.1001(3) 0.90516(10) 0.0430(6) Uani 1 1 d .
H8 H 0.7594 0.1583 0.9310 0.052 Uiso 1 1 calc R
C15 C -0.0146(5) -0.3011(4) 0.87626(15) 0.0765(11) Uani 1 1 d .
H15A H -0.0772 -0.3682 0.8532 0.115 Uiso 1 1 calc R
H15B H -0.1170 -0.2289 0.8843 0.115 Uiso 1 1 calc R
H15C H 0.0277 -0.3488 0.9070 0.115 Uiso 1 1 calc R
C1 C 1.5579(5) 0.4113(4) 0.80277(14) 0.0712(10) Uani 1 1 d .
H1A H 1.5900 0.3902 0.7678 0.107 Uiso 1 1 calc R
H1B H 1.6768 0.3852 0.8238 0.107 Uiso 1 1 calc R
H1C H 1.5307 0.5109 0.8063 0.107 Uiso 1 1 calc R
C3 C 1.2798(5) 0.3391(3) 0.86784(12) 0.0547(8) Uani 1 1 d .
H3 H 1.3468 0.3985 0.8911 0.066 Uiso 1 1 calc R
C12 C -0.0091(6) -0.1135(4) 1.02614(15) 0.0946(14) Uani 1 1 d .
H12A H -0.0853 -0.1060 1.0577 0.142 Uiso 1 1 calc R
H12B H 0.0670 -0.2017 1.0252 0.142 Uiso 1 1 calc R
H12C H -0.1080 -0.1098 0.9983 0.142 Uiso 1 1 calc R

loop_
_atom_site_aniso_label
_atom_site_aniso_U_11
_atom_site_aniso_U_22
_atom_site_aniso_U_33
_atom_site_aniso_U_23
_atom_site_aniso_U_13
_atom_site_aniso_U_12
Cl 0.0699(5) 0.0756(5) 0.0453(4) -0.0135(4) 0.0059(4) -0.0170(4)
O3 0.0557(11) 0.0575(13) 0.0481(11) -0.0046(10) 0.0036(10) -0.0128(11)
O4 0.0660(13) 0.0876(16) 0.0461(12) -0.0160(11) 0.0112(11) -0.0230(13)
O2 0.0786(15) 0.0946(18) 0.0541(12) -0.0200(12) 0.0309(12) -0.0351(14)
N 0.0454(12) 0.0476(14) 0.0400(12) -0.0046(11) 0.0040(10) -0.0039(10)
C5 0.0387(14) 0.0364(14) 0.0419(14) 0.0040(11) 0.0003(12) 0.0046(12)
C7 0.0436(14) 0.0487(16) 0.0497(16) 0.0077(14) 0.0083(13) 0.0062(14)
O1 0.102(2) 0.127(2) 0.0592(14) -0.0402(16) 0.0283(14) -0.0506(17)
C6 0.0430(13) 0.0431(15) 0.0412(15) 0.0007(12) -0.0014(12) 0.0072(13)
C13 0.0457(14) 0.0499(16) 0.0411(15) 0.0066(13) 0.0014(13) 0.0022(14)
C9 0.0511(15) 0.0400(15) 0.0339(13) 0.0025(11) 0.0041(12) 0.0004(13)
C10 0.0601(16) 0.0495(16) 0.0417(15) 0.0008(14) 0.0068(14) -0.0024(16)
C4 0.0530(17) 0.0582(19) 0.0409(15) -0.0044(14) 0.0008(13) 0.0009(15)
C11 0.082(2) 0.067(2) 0.0556(19) -0.0100(17) 0.0314(18) -0.0095(19)
C2 0.0399(14) 0.0465(17) 0.063(2) 0.0083(16) -0.0037(14) 0.0037(13)
C14 0.0676(19) 0.066(2) 0.0511(18) -0.0089(17) -0.0034(16) -0.0132(17)
C8 0.0483(14) 0.0448(16) 0.0359(14) 0.0017(12) 0.0019(13) 0.0007(13)
C15 0.065(2) 0.079(3) 0.086(3) -0.008(2) -0.0030(19) -0.0187(19)
C1 0.0526(16) 0.074(2) 0.087(2) 0.014(2) 0.0031(18) -0.0075(18)
C3 0.0501(17) 0.0551(18) 0.0590(18) -0.0041(15) -0.0110(15) -0.0033(15)
C12 0.110(3) 0.086(3) 0.088(3) -0.012(2) 0.050(3) -0.027(3)

loop_
_atom_type_symbol
_atom_type_description
_atom_type_scat_dispersion_real
_atom_type_scat_dispersion_imag
_atom_type_scat_source
C C 0.0033 0.0016 'International Tables Vol C Tables 4.2.6.8 and 6.1.1.4'
H H 0.0000 0.0000 'International Tables Vol C Tables 4.2.6.8 and 6.1.1.4'
N N 0.0061 0.0033 'International Tables Vol C Tables 4.2.6.8 and 6.1.1.4'
O O 0.0106 0.0060 'International Tables Vol C Tables 4.2.6.8 and 6.1.1.4'
Cl Cl 0.1484 0.1585 'International Tables Vol C Tables 4.2.6.8 and 6.1.1.4'

loop_
_geom_angle_atom_site_label_1
_geom_angle_atom_site_label_2
_geom_angle_atom_site_label_3
_geom_angle
C13 O3 C14 117.5(2)
C10 O2 C11 118.8(3)
C8 N C5 127.6(2)
C8 N H0 116.2
C5 N H0 116.2
C4 C5 C6 117.3(2)
C4 C5 N 123.7(2)
C6 C5 N 119.0(2)
C6 C7 C2 120.4(3)
C6 C7 H7 119.8
C2 C7 H7 119.8
C7 C6 C5 122.3(3)
C7 C6 Cl 119.0(2)
C5 C6 Cl 118.7(2)
O4 C13 O3 121.3(3)
O4 C13 C9 122.9(3)
O3 C13 C9 115.8(2)
C8 C9 C13 119.4(2)
C8 C9 C10 114.5(2)
C13 C9 C10 126.0(2)
O1 C10 O2 122.1(3)
O1 C10 C9 124.2(3)
O2 C10 C9 113.7(3)
C5 C4 C3 120.2(3)
C5 C4 H4 119.9
C3 C4 H4 119.9
O2 C11 C12 106.0(3)
O2 C11 H11A 110.5
C12 C11 H11A 110.5
O2 C11 H11B 110.5
C12 C11 H11B 110.5
H11A C11 H11B 108.7
C3 C2 C7 117.3(3)
C3 C2 C1 122.0(3)
C7 C2 C1 120.8(3)
O3 C14 C15 106.5(3)
O3 C14 H14A 110.4
C15 C14 H14A 110.4
O3 C14 H14B 110.4
C15 C14 H14B 110.4
H14A C14 H14B 108.6
N C8 C9 125.7(3)
N C8 H8 117.1
C9 C8 H8 117.1
C14 C15 H15A 109.5
C14 C15 H15B 109.5
H15A C15 H15B 109.5
C14 C15 H15C 109.5
H15A C15 H15C 109.5
H15B C15 H15C 109.5
C2 C1 H1A 109.5
C2 C1 H1B 109.5
H1A C1 H1B 109.5
C2 C1 H1C 109.5
H1A C1 H1C 109.5
H1B C1 H1C 109.5
C2 C3 C4 122.5(3)
C2 C3 H3 118.7
C4 C3 H3 118.7
C11 C12 H12A 109.5
C11 C12 H12B 109.5
H12A C12 H12B 109.5
C11 C12 H12C 109.5
H12A C12 H12C 109.5
H12B C12 H12C 109.5

loop_
_geom_bond_atom_site_label_1
_geom_bond_atom_site_label_2
_geom_bond_distance
Cl C6 1.744(3)
O3 C13 1.322(3)
O3 C14 1.440(3)
O4 C13 1.214(3)
O2 C10 1.309(4)
O2 C11 1.444(4)
N C8 1.323(3)
N C5 1.402(3)
N H0 0.8600
C5 C4 1.381(4)
C5 C6 1.390(4)
C7 C6 1.374(4)
C7 C2 1.382(4)
C7 H7 0.9300
O1 C10 1.192(4)
C13 C9 1.460(4)
C9 C8 1.373(4)
C9 C10 1.477(4)
C4 C3 1.375(4)
C4 H4 0.9300
C11 C12 1.473(5)
C11 H11A 0.9700
C11 H11B 0.9700
C2 C3 1.384(4)
C2 C1 1.514(4)
C14 C15 1.490(4)
C14 H14A 0.9700
C14 H14B 0.9700
C8 H8 0.9300
C15 H15A 0.9600
C15 H15B 0.9600
C15 H15C 0.9600
C1 H1A 0.9600
C1 H1B 0.9600
C1 H1C 0.9600
C3 H3 0.9300
C12 H12A 0.9600
C12 H12B 0.9600
C12 H12C 0.9600

loop_
_geom_torsion_atom_site_label_1
_geom_torsion_atom_site_label_2
_geom_torsion_atom_site_label_3
_geom_torsion_atom_site_label_4
_geom_torsion
C8 N C5 C4 4.4(4)
C8 N C5 C6 -175.6(3)
C2 C7 C6 C5 0.5(4)
C2 C7 C6 Cl -179.6(2)
C4 C5 C6 C7 -0.4(4)
N C5 C6 C7 179.5(2)
C4 C5 C6 Cl 179.7(2)
N C5 C6 Cl -0.4(3)
C14 O3 C13 O4 1.5(4)
C14 O3 C13 C9 -177.6(2)
O4 C13 C9 C8 2.3(4)
O3 C13 C9 C8 -178.7(2)
O4 C13 C9 C10 179.9(3)
O3 C13 C9 C10 -1.0(4)
C11 O2 C10 O1 -1.1(5)
C11 O2 C10 C9 179.8(3)
C8 C9 C10 O1 -2.3(4)
C13 C9 C10 O1 180.0(3)
C8 C9 C10 O2 176.9(3)
C13 C9 C10 O2 -0.9(4)
C6 C5 C4 C3 0.3(4)
N C5 C4 C3 -179.7(2)
C10 O2 C11 C12 -162.9(3)
C6 C7 C2 C3 -0.4(4)
C6 C7 C2 C1 180.0(2)
C13 O3 C14 C15 176.5(3)
C5 N C8 C9 177.6(2)
C13 C9 C8 N 0.9(4)
C10 C9 C8 N -177.0(3)
C7 C2 C3 C4 0.3(4)
C1 C2 C3 C4 179.9(3)
C5 C4 C3 C2 -0.2(4)
